data_4119733
loop_
_publ_author_name
'Jillian E. Spangler'
'Huw M. L. Davies'

_publ_contact_author_name
;
;
_publ_section_title
;
 Catalytic Asymmetric Synthesis of Pyrroloindolines via a
 Rhodium(II)-Catalyzed Annulation of Indoles
;
_journal_name_full 'Journal of the American Chemical Society'
_journal_page_first 6802
_journal_page_last 6805
_journal_paper_doi 10.1021/ja4025337
_journal_volume 135
_journal_year 2013
_chemical_formula_moiety 'C19 H22 N2 O2 S'
_chemical_formula_sum 'C19 H22 N2 O2 S'
_chemical_formula_weight 342.44
_chemical_name_systematic
;
 ?
;
_space_group_crystal_system orthorhombic
_space_group_IT_number 19
_space_group_name_Hall 'P 2ac 2ab'
_space_group_name_H-M_alt 'P 21 21 21'
_symmetry_space_group_name_Hall 'P 2ac 2ab'
_symmetry_space_group_name_H-M 'P 21 21 21'
_atom_sites_solution_hydrogens geom
_atom_sites_solution_primary iterative
_audit_creation_date 2013-02-25
_audit_creation_method
;
  Olex2 1.2-beta
  (compiled Dec  5 2012 16:17:34, GUI svn.r4385)
;
_audit_update_record
;
2013-02-25 # Formatted by publCIF
;
_cell_angle_alpha 90
_cell_angle_beta 90
_cell_angle_gamma 90
_cell_formula_units_Z 4
_cell_length_a 6.70930(10)
_cell_length_b 8.8356(2)
_cell_length_c 28.7168(7)
_cell_measurement_reflns_used 9856
_cell_measurement_temperature 110(2)
_cell_measurement_theta_max 38.642
_cell_measurement_theta_min 2.412
_cell_volume 1702.35(6)
_computing_cell_refinement 'SAINT v7.68A (Bruker, 2009)'
_computing_data_collection 'APEX2 v2011.2-4 (Bruker, 2011)'
_computing_data_reduction 'SAINT v7.68A (Bruker, 2009)'
_computing_molecular_graphics
;
O. V. Dolomanov, L. J. Bourhis, R. J. Gildea, J. A. K. Howard and H. Puschmann,
OLEX2: a complete structure solution, refinement and analysis program.
J. Appl. Cryst. (2009). 42, 339-341.
;
_computing_publication_material
;
O. V. Dolomanov, L. J. Bourhis, R. J. Gildea, J. A. K. Howard and H. Puschmann,
OLEX2: a complete structure solution, refinement and analysis program.
J. Appl. Cryst. (2009). 42, 339-341.
;
_computing_structure_refinement 'SHELXL-97 (Sheldrick, 2008)'
_computing_structure_solution 'SHELXS-97 (Sheldrick, 2008)'
_diffrn_ambient_temperature 110(2)
_diffrn_detector_area_resol_mean 512
_diffrn_measured_fraction_theta_full 0.999
_diffrn_measured_fraction_theta_max 0.993
_diffrn_measurement_device_type 'Bruker D8 diffractometer with APEX2 detector'
_diffrn_measurement_method '\f and \w scans with a narrow frame width'
_diffrn_radiation_monochromator graphite
_diffrn_radiation_type MoK\a
_diffrn_radiation_wavelength 0.71073
_diffrn_reflns_av_R_equivalents 0.0444
_diffrn_reflns_av_unetI/netI 0.0350
_diffrn_reflns_Laue_measured_fraction_full 0.999
_diffrn_reflns_Laue_measured_fraction_max 0.993
_diffrn_reflns_limit_h_max 11
_diffrn_reflns_limit_h_min -11
_diffrn_reflns_limit_k_max 14
_diffrn_reflns_limit_k_min -15
_diffrn_reflns_limit_l_max 50
_diffrn_reflns_limit_l_min -40
_diffrn_reflns_number 35040
_diffrn_reflns_point_group_measured_fraction_full 1.000
_diffrn_reflns_point_group_measured_fraction_max 0.990
_diffrn_reflns_theta_full 25.242
_diffrn_reflns_theta_max 38.642
_diffrn_reflns_theta_min 1.418
_diffrn_source 'fine-focus sealed tube'
_diffrn_standards_number 0
_exptl_absorpt_coefficient_mu 0.204
_exptl_absorpt_correction_T_max 0.7476
_exptl_absorpt_correction_T_min 0.4485
_exptl_absorpt_correction_type multi-scan
_exptl_absorpt_process_details
;
SADABS-2012/1 (Bruker,2012) was used for absorption correction.
wR2(int) was 0.1009 before and 0.0591 after correction.
The Ratio of minimum to maximum transmission is 0.5999.
The \l/2 correction factor is 0.0015.
;
_exptl_crystal_colour colourless
_exptl_crystal_colour_primary colourless
_exptl_crystal_density_diffrn 1.336
_exptl_crystal_description plate
_exptl_crystal_F_000 728
_exptl_crystal_size_max 0.752
_exptl_crystal_size_mid 0.542
_exptl_crystal_size_min 0.188
_refine_diff_density_max 0.461
_refine_diff_density_min -0.283
_refine_diff_density_rms 0.065
_refine_ls_abs_structure_details
;
 Flack x determined using 3813 quotients [(I+)-(I-)]/[(I+)+(I-)]
 (Parsons and Flack (2004), Acta Cryst. A60, s61).
;
_refine_ls_abs_structure_Flack 0.039(13)
_refine_ls_extinction_method none
_refine_ls_goodness_of_fit_ref 1.553
_refine_ls_hydrogen_treatment refall
_refine_ls_matrix_type full
_refine_ls_number_parameters 305
_refine_ls_number_reflns 8910
_refine_ls_number_restraints 0
_refine_ls_R_factor_all 0.032
_refine_ls_R_factor_gt 0.028
_refine_ls_R_Fsqd_factor 0.041
_refine_ls_shift/su_max 0.001
_refine_ls_shift/su_mean 0.000
_refine_ls_structure_factor_coef F
_refine_ls_weighting_details
;
calc w1 = 1/[s^2^(Fo)]
;
_refine_ls_weighting_scheme calc
_refine_ls_wR_factor_ref 0.029
_reflns_Friedel_coverage 0.775
_reflns_Friedel_fraction_full 1.000
_reflns_Friedel_fraction_max 0.985
_reflns_number_gt 9080
_reflns_number_total 9599
_reflns_threshold_expression 'I > 2\s(I)'
_cod_data_source_file ja4025337_si_003.cif
_cod_data_source_block jes412701
_cod_database_code 4119733
_shelx_space_group_comment
;
The symmetry employed for this shelxl refinement is uniquely defined
by the following loop, which should always be used as a source of
symmetry information in preference to the above space-group names.
They are only intended as comments.
;
_shelxl_version_number 2012-9

loop_
_space_group_symop_operation_xyz
'x, y, z'
'-x+1/2, -y, z+1/2'
'x+1/2, -y+1/2, -z'
'-x, y+1/2, -z+1/2'

loop_
_atom_site_aniso_label
_atom_site_aniso_U_11
_atom_site_aniso_U_22
_atom_site_aniso_U_33
_atom_site_aniso_U_12
_atom_site_aniso_U_13
_atom_site_aniso_U_23
S(13) 0.02685(7) 0.01545(6) 0.01520(6) 0.00373(5) -0.00314(5) 0.00237(5)
O(23) 0.0482(3) 0.01529(19) 0.0181(2) -0.0023(2) -0.00227(19) 0.00410(16)
O(14) 0.0282(2) 0.0337(3) 0.0296(3) 0.0115(2) -0.00839(19) 0.0045(2)
N(1) 0.01661(18) 0.0152(2) 0.0161(2) -0.00079(16) -0.00009(15) 0.00342(16)
N(3) 0.01843(19) 0.01000(18) 0.0161(2) -0.00177(15) -0.00078(15) 0.00144(15)
C(6) 0.01375(18) 0.01152(19) 0.0128(2) 0.00029(16) 0.00259(16) 0.00061(16)
C(5) 0.01307(18) 0.0112(2) 0.0144(2) 0.00008(16) 0.00121(15) 0.00108(17)
C(4) 0.01461(19) 0.0115(2) 0.0150(2) -0.00071(16) 0.00124(16) 0.00058(17)
C(2) 0.0157(2) 0.0130(2) 0.0126(2) 0.00036(17) 0.00202(16) 0.00178(17)
C(7) 0.01323(19) 0.0133(2) 0.0147(2) 0.00005(16) 0.00222(16) 0.00133(17)
C(17) 0.0153(2) 0.0127(2) 0.0165(2) -0.00191(16) 0.00145(16) 0.00123(18)
C(12) 0.0152(2) 0.0137(2) 0.0168(2) 0.00118(17) -0.00004(16) 0.00168(18)
C(16) 0.0194(2) 0.0158(2) 0.0172(2) 0.00139(19) 0.00384(19) -0.0031(2)
C(9) 0.0174(2) 0.0148(2) 0.0183(2) -0.00204(18) -0.00067(18) -0.00075(18)
C(11) 0.0156(2) 0.0179(2) 0.0182(2) 0.00086(18) -0.00120(18) 0.00164(19)
C(10) 0.0167(2) 0.0183(2) 0.0187(2) -0.0017(2) -0.00188(19) -0.0004(2)
C(8) 0.0151(2) 0.0202(2) 0.0205(3) -0.00033(19) -0.00037(18) 0.0062(2)
C(22) 0.0247(2) 0.0150(2) 0.0166(2) -0.0017(2) 0.0033(2) 0.00365(19)
C(15) 0.0248(3) 0.0136(2) 0.0277(3) -0.0038(2) -0.0020(2) 0.0059(2)
C(18) 0.0215(2) 0.0167(2) 0.0264(3) -0.00458(19) -0.0051(2) -0.0007(2)
C(21) 0.0297(3) 0.0173(3) 0.0256(3) -0.0027(2) 0.0042(2) 0.0075(2)
C(24) 0.0359(3) 0.0198(3) 0.0163(3) -0.0006(2) -0.0023(2) -0.0008(2)
C(19) 0.0241(3) 0.0164(3) 0.0416(4) -0.0067(2) -0.0047(3) -0.0001(3)
C(20) 0.0253(3) 0.0154(3) 0.0395(4) -0.0048(2) 0.0015(3) 0.0066(2)

loop_
_atom_site_label
_atom_site_type_symbol
_atom_site_fract_x
_atom_site_fract_y
_atom_site_fract_z
_atom_site_U_iso_or_equiv
_atom_site_occupancy
_atom_site_symmetry_multiplicity
S(13) S 0.84344(2) 0.155931(17) 0.220702(5) 0.019 1 4
O(23) O 0.73037(9) 0.02051(5) 0.228238(16) 0.027 1 4
O(14) O 1.05732(7) 0.14884(6) 0.22170(2) 0.031 1 4
N(1) N 0.78190(7) 0.22176(6) 0.169690(17) 0.016 1 4
N(3) N 0.51090(7) 0.12342(5) 0.121062(17) 0.015 1 4
C(6) C 0.54758(8) 0.39020(6) 0.132965(19) 0.013 1 4
C(5) C 0.40209(7) 0.35637(6) 0.094510(19) 0.013 1 4
C(4) C 0.38773(8) 0.19857(6) 0.089434(19) 0.014 1 4
C(2) C 0.56990(8) 0.23333(6) 0.156703(19) 0.014 1 4
C(7) C 0.76334(8) 0.41586(6) 0.113363(19) 0.014 1 4
C(17) C 0.80375(8) 0.57603(6) 0.09780(2) 0.015 1 4
C(12) C 0.29255(8) 0.45218(6) 0.06613(2) 0.015 1 4
C(16) C 0.48018(9) 0.51346(7) 0.16653(2) 0.017 1 4
C(9) C 0.26215(8) 0.13489(7) 0.05619(2) 0.017 1 4
C(11) C 0.16743(8) 0.38932(7) 0.03212(2) 0.017 1 4
C(10) C 0.15311(8) 0.23253(7) 0.02746(2) 0.018 1 4
C(8) C 0.89873(8) 0.35173(8) 0.15125(2) 0.019 1 4
C(22) C 0.75209(9) 0.61684(7) 0.05230(2) 0.019 1 4
C(15) C 0.45141(10) -0.02596(7) 0.13710(3) 0.022 1 4
C(18) C 0.88253(9) 0.68806(7) 0.12687(3) 0.022 1 4
C(21) C 0.77613(10) 0.76438(8) 0.03627(2) 0.024 1 4
C(24) C 0.76635(11) 0.29059(8) 0.26254(2) 0.024 1 4
C(19) C 0.90862(10) 0.83585(8) 0.11087(3) 0.027 1 4
C(20) C 0.85494(10) 0.87487(8) 0.06561(3) 0.027 1 4
H(2) H 0.4771(16) 0.2201(11) 0.1883(4) 0.037(3) 1 4
H(7) H 0.7805(13) 0.3386(11) 0.0838(3) 0.025(2) 1 4
H(12) H 0.3037(13) 0.5729(12) 0.0704(3) 0.030(2) 1 4
H(16A) H 0.4610(15) 0.6172(12) 0.1487(4) 0.031(2) 1 4
H(16B) H 0.5855(15) 0.5322(11) 0.1942(4) 0.034(3) 1 4
H(16C) H 0.3424(17) 0.4808(11) 0.1822(4) 0.037(3) 1 4
H(9) H 0.2437(14) 0.0148(12) 0.0531(3) 0.031(2) 1 4
H(11) H 0.0827(15) 0.4629(12) 0.0096(3) 0.031(2) 1 4
H(10) H 0.0571(16) 0.1838(12) 0.0015(4) 0.039(3) 1 4
H(8A) H 1.0390(16) 0.3125(12) 0.1374(4) 0.035(3) 1 4
H(8B) H 0.9314(16) 0.4334(14) 0.1782(4) 0.045(3) 1 4
H(22) H 0.6928(14) 0.5299(12) 0.0303(4) 0.035(3) 1 4
H(15A) H 0.3083(18) -0.0278(13) 0.1552(4) 0.050(3) 1 4
H(15B) H 0.5642(16) -0.0672(13) 0.1605(4) 0.036(3) 1 4
H(15C) H 0.4393(15) -0.1022(13) 0.1079(4) 0.040(3) 1 4
H(18) H 0.9203(16) 0.6650(13) 0.1615(4) 0.041(3) 1 4
H(21) H 0.7353(18) 0.7926(13) 0.0007(4) 0.050(3) 1 4
H(24A) H 0.6096(18) 0.3067(12) 0.2598(4) 0.036(3) 1 4
H(24B) H 0.8440(18) 0.3881(13) 0.2569(4) 0.048(3) 1 4
H(24C) H 0.8081(18) 0.2467(13) 0.2967(4) 0.048(3) 1 4
H(19) H 0.9661(17) 0.9165(14) 0.1346(4) 0.051(3) 1 4
H(20) H 0.8698(16) 0.9925(14) 0.0545(4) 0.043(3) 1 4

loop_
_atom_type_symbol
_atom_type_description
_atom_type_scat_dispersion_real
_atom_type_scat_dispersion_imag
_atom_type_scat_source
C C 0.0033 0.0016 'International Tables Vol C Tables 4.2.6.8 and 6.1.1.4'
H H 0.0000 0.0000 'International Tables Vol C Tables 4.2.6.8 and 6.1.1.4'
N N 0.0061 0.0033 'International Tables Vol C Tables 4.2.6.8 and 6.1.1.4'
O O 0.0106 0.0060 'International Tables Vol C Tables 4.2.6.8 and 6.1.1.4'
S S 0.1246 0.1234 'International Tables Vol C Tables 4.2.6.8 and 6.1.1.4'

loop_
_geom_angle_atom_site_label_1
_geom_angle_atom_site_label_2
_geom_angle_atom_site_label_3
_geom_angle
_geom_angle_site_symmetry_1
_geom_angle_site_symmetry_2
_geom_angle_site_symmetry_3
_geom_angle_publ_flag
O(23) S(13) O(14) 119.29(3) 1_555 1_555 1_555 yes
O(23) S(13) N(1) 107.44(3) 1_555 1_555 1_555 yes
O(23) S(13) C(24) 107.72(3) 1_555 1_555 1_555 yes
O(14) S(13) N(1) 106.66(3) 1_555 1_555 1_555 yes
O(14) S(13) C(24) 107.94(4) 1_555 1_555 1_555 yes
N(1) S(13) C(24) 107.25(3) 1_555 1_555 1_555 yes
C(4) N(3) C(2) 107.41(4) 1_555 1_555 1_555 yes
C(4) N(3) C(15) 118.39(5) 1_555 1_555 1_555 yes
C(2) N(3) C(15) 117.04(5) 1_555 1_555 1_555 yes
C(5) C(6) C(16) 114.46(5) 1_555 1_555 1_555 yes
C(6) C(5) C(4) 108.53(5) 1_555 1_555 1_555 yes
C(6) C(5) C(12) 130.89(5) 1_555 1_555 1_555 yes
C(4) C(5) C(12) 120.57(5) 1_555 1_555 1_555 yes
N(3) C(4) C(5) 111.34(5) 1_555 1_555 1_555 yes
N(3) C(4) C(9) 127.75(5) 1_555 1_555 1_555 yes
C(5) C(4) C(9) 120.91(5) 1_555 1_555 1_555 yes
N(3) C(2) H(2) 110.5(5) 1_555 1_555 1_555 yes
C(17) C(7) C(8) 116.90(5) 1_555 1_555 1_555 yes
C(17) C(7) H(7) 109.6(5) 1_555 1_555 1_555 yes
C(8) C(7) H(7) 105.0(5) 1_555 1_555 1_555 yes
C(7) C(17) C(22) 118.29(5) 1_555 1_555 1_555 yes
C(7) C(17) C(18) 123.70(5) 1_555 1_555 1_555 yes
C(22) C(17) C(18) 117.95(5) 1_555 1_555 1_555 yes
C(5) C(12) C(11) 119.01(5) 1_555 1_555 1_555 yes
C(5) C(12) H(12) 120.1(5) 1_555 1_555 1_555 yes
C(11) C(12) H(12) 120.9(5) 1_555 1_555 1_555 yes
C(6) C(16) H(16A) 110.5(5) 1_555 1_555 1_555 yes
C(6) C(16) H(16B) 112.5(5) 1_555 1_555 1_555 yes
C(6) C(16) H(16C) 109.3(5) 1_555 1_555 1_555 yes
H(16A) C(16) H(16B) 107.7(8) 1_555 1_555 1_555 yes
H(16A) C(16) H(16C) 109.4(8) 1_555 1_555 1_555 yes
H(16B) C(16) H(16C) 107.4(7) 1_555 1_555 1_555 yes
C(4) C(9) C(10) 118.12(5) 1_555 1_555 1_555 yes
C(4) C(9) H(9) 121.7(5) 1_555 1_555 1_555 yes
C(10) C(9) H(9) 120.1(5) 1_555 1_555 1_555 yes
C(12) C(11) C(10) 120.09(5) 1_555 1_555 1_555 yes
C(12) C(11) H(11) 119.6(5) 1_555 1_555 1_555 yes
C(10) C(11) H(11) 120.3(5) 1_555 1_555 1_555 yes
C(9) C(10) C(11) 121.29(6) 1_555 1_555 1_555 yes
C(9) C(10) H(10) 118.4(6) 1_555 1_555 1_555 yes
C(11) C(10) H(10) 120.4(6) 1_555 1_555 1_555 yes
C(7) C(8) H(8A) 112.0(5) 1_555 1_555 1_555 yes
C(7) C(8) H(8B) 112.5(6) 1_555 1_555 1_555 yes
H(8A) C(8) H(8B) 107.6(7) 1_555 1_555 1_555 yes
C(17) C(22) C(21) 121.43(6) 1_555 1_555 1_555 yes
C(17) C(22) H(22) 117.2(5) 1_555 1_555 1_555 yes
C(21) C(22) H(22) 121.4(5) 1_555 1_555 1_555 yes
N(3) C(15) H(15A) 113.9(6) 1_555 1_555 1_555 yes
N(3) C(15) H(15B) 108.2(6) 1_555 1_555 1_555 yes
N(3) C(15) H(15C) 110.0(6) 1_555 1_555 1_555 yes
H(15A) C(15) H(15B) 108.4(8) 1_555 1_555 1_555 yes
H(15A) C(15) H(15C) 107.2(8) 1_555 1_555 1_555 yes
H(15B) C(15) H(15C) 109.1(8) 1_555 1_555 1_555 yes
C(17) C(18) C(19) 120.87(6) 1_555 1_555 1_555 yes
C(17) C(18) H(18) 121.4(6) 1_555 1_555 1_555 yes
C(19) C(18) H(18) 117.7(6) 1_555 1_555 1_555 yes
C(22) C(21) C(20) 120.01(7) 1_555 1_555 1_555 yes
C(22) C(21) H(21) 119.8(6) 1_555 1_555 1_555 yes
C(20) C(21) H(21) 120.2(6) 1_555 1_555 1_555 yes
S(13) C(24) H(24A) 109.2(6) 1_555 1_555 1_555 yes
S(13) C(24) H(24B) 108.1(7) 1_555 1_555 1_555 yes
S(13) C(24) H(24C) 107.2(6) 1_555 1_555 1_555 yes
H(24A) C(24) H(24B) 112.3(9) 1_555 1_555 1_555 yes
H(24A) C(24) H(24C) 111.6(9) 1_555 1_555 1_555 yes
H(24B) C(24) H(24C) 108.2(9) 1_555 1_555 1_555 yes
C(18) C(19) C(20) 120.45(6) 1_555 1_555 1_555 yes
C(18) C(19) H(19) 117.6(7) 1_555 1_555 1_555 yes
C(20) C(19) H(19) 122.0(7) 1_555 1_555 1_555 yes
C(21) C(20) C(19) 119.28(6) 1_555 1_555 1_555 yes
C(21) C(20) H(20) 121.7(6) 1_555 1_555 1_555 yes
C(19) C(20) H(20) 119.0(6) 1_555 1_555 1_555 yes

loop_
_geom_bond_atom_site_label_1
_geom_bond_atom_site_label_2
_geom_bond_distance
_geom_bond_site_symmetry_1
_geom_bond_site_symmetry_2
_geom_bond_publ_flag
S(13) O(23) 1.4332(5) 1_555 1_555 yes
S(13) O(14) 1.4366(5) 1_555 1_555 yes
S(13) N(1) 1.6293(5) 1_555 1_555 yes
S(13) C(24) 1.7682(7) 1_555 1_555 yes
N(3) C(4) 1.3960(7) 1_555 1_555 yes
N(3) C(2) 1.4654(7) 1_555 1_555 yes
N(3) C(15) 1.4537(8) 1_555 1_555 yes
C(6) C(5) 1.5039(8) 1_555 1_555 yes
C(6) C(16) 1.5230(8) 1_555 1_555 yes
C(5) C(4) 1.4052(8) 1_555 1_555 yes
C(5) C(12) 1.3860(8) 1_555 1_555 yes
C(4) C(9) 1.3920(8) 1_555 1_555 yes
C(2) H(2) 1.106(11) 1_555 1_555 yes
C(7) C(17) 1.5087(8) 1_555 1_555 yes
C(7) C(8) 1.5264(8) 1_555 1_555 yes
C(7) H(7) 1.095(10) 1_555 1_555 yes
C(17) C(22) 1.3991(9) 1_555 1_555 yes
C(17) C(18) 1.3986(8) 1_555 1_555 yes
C(12) C(11) 1.4025(8) 1_555 1_555 yes
C(12) H(12) 1.076(11) 1_555 1_555 yes
C(16) H(16A) 1.057(11) 1_555 1_555 yes
C(16) H(16B) 1.077(11) 1_555 1_555 yes
C(16) H(16C) 1.068(11) 1_555 1_555 yes
C(9) C(10) 1.4002(8) 1_555 1_555 yes
C(9) H(9) 1.071(10) 1_555 1_555 yes
C(11) C(10) 1.3950(8) 1_555 1_555 yes
C(11) H(11) 1.079(10) 1_555 1_555 yes
C(10) H(10) 1.074(11) 1_555 1_555 yes
C(8) H(8A) 1.079(11) 1_555 1_555 yes
C(8) H(8B) 1.080(13) 1_555 1_555 yes
C(22) C(21) 1.3917(9) 1_555 1_555 yes
C(22) H(22) 1.071(11) 1_555 1_555 yes
C(15) H(15A) 1.092(12) 1_555 1_555 yes
C(15) H(15B) 1.076(11) 1_555 1_555 yes
C(15) H(15C) 1.079(12) 1_555 1_555 yes
C(18) C(19) 1.3954(9) 1_555 1_555 yes
C(18) H(18) 1.047(11) 1_555 1_555 yes
C(21) C(20) 1.3937(11) 1_555 1_555 yes
C(21) H(21) 1.087(13) 1_555 1_555 yes
C(24) H(24A) 1.064(12) 1_555 1_555 yes
C(24) H(24B) 1.020(12) 1_555 1_555 yes
C(24) H(24C) 1.090(13) 1_555 1_555 yes
C(19) C(20) 1.3920(11) 1_555 1_555 yes
C(19) H(19) 1.059(13) 1_555 1_555 yes
C(20) H(20) 1.092(12) 1_555 1_555 yes
